data_7242480
loop_
_publ_author_name
'Hasuo, Naohiro'
'Takahashi, Kiyonori'
'Hisaki, Ichiro'
'Kokado, Kenta'
'Nakamura, Takayoshi'

_publ_section_title
;
 Molecular motion of halogenated ethylammonium/[18]crown-6 supramolecular
 ions in nickel dithiolate magnetic crystals
;
_journal_issue 14
_journal_name_full CrystEngComm
_journal_page_first 2756
_journal_page_last 2763
_journal_paper_doi 10.1039/D1CE00253H
_journal_volume 23
_journal_year 2021
_chemical_formula_moiety 'C6 Ni S10, C12 H24 O6, C2 H7 F N'
_chemical_formula_sum 'C20 H31 F N Ni O6 S10'
_chemical_formula_weight 779.77
_space_group_crystal_system triclinic
_space_group_IT_number 2
_space_group_name_Hall '-P 1'
_space_group_name_H-M_alt 'P -1'
_atom_sites_solution_hydrogens geom
_atom_sites_solution_primary dual
_audit_creation_date 2020-11-11
_audit_creation_method
;
Olex2 1.3-ac4
(compiled 2019.10.09 svn.r3662 for Rigaku Oxford Diffraction, GUI svn.r5959)
;
_audit_update_record
;
2020-12-31 deposited with the CCDC.	2021-03-19 downloaded from the CCDC.
;
_cell_angle_alpha 72.219(4)
_cell_angle_beta 79.801(4)
_cell_angle_gamma 81.293(3)
_cell_formula_units_Z 2
_cell_length_a 10.5673(4)
_cell_length_b 12.6724(4)
_cell_length_c 13.0358(6)
_cell_measurement_reflns_used 8566
_cell_measurement_temperature 353
_cell_measurement_theta_max 27.9830
_cell_measurement_theta_min 1.7880
_cell_volume 1627.17(12)
_computing_cell_refinement 'CrysAlisPro 1.171.41.63a (Rigaku OD, 2020)'
_computing_data_collection 'CrysAlisPro 1.171.41.63a (Rigaku OD, 2020)'
_computing_data_reduction 'CrysAlisPro 1.171.41.63a (Rigaku OD, 2020)'
_computing_molecular_graphics 'Olex2 1.3-ac4 (Dolomanov et al., 2009)'
_computing_publication_material 'Olex2 1.3-ac4 (Dolomanov et al., 2009)'
_computing_structure_refinement 'ShelXL 2018/3 (Sheldrick, 2015)'
_computing_structure_solution 'SHELXT 2018/2 (Sheldrick, 2018)'
_diffrn_ambient_temperature 353
_diffrn_detector 'Hybrid Pixel Array Detector'
_diffrn_detector_area_resol_mean 10.0000
_diffrn_detector_type HyPix
_diffrn_measured_fraction_theta_full 0.997
_diffrn_measured_fraction_theta_max 0.840
_diffrn_measurement_details
;
List of Runs (angles in degrees, time in seconds):

  # Type    Start    End  Width  t~exp~   \w     \q     \k     \f   Frames
#--------------------------------------------------------------------------
  1  \w     48.00 102.00   0.50    0.76    --   21.85 178.00 120.00  108
  2  \w     67.00  93.00   0.50    0.76    --   21.85 178.00  90.00   52
  3  \w      8.00  57.00   0.50    0.76    --   21.85  72.00-138.00   98
  4  \w    -72.00  23.00   0.50    0.76    --  -21.77 -72.00  91.00  190
  5  \w    -40.00  59.00   0.50    0.76    --  -21.77  37.00   0.00  198
  6  \w    -44.00  59.00   0.50    0.76    --  -21.77  72.00-138.00  206
  7  \w     -7.00  37.00   0.50    0.76    --  -21.77 -99.00-180.00   88
  8  \w     -1.00  24.00   0.50    0.76    --  -21.77 -99.00-150.00   50
  9  \w    -66.00 -38.00   0.50    0.76    --   21.85 -19.00 -60.00   56
 10  \w    -72.00  63.00   0.50    0.76    --   21.85 -72.00  91.00  270
 11  \w    -29.00  26.00   0.50    0.76    --   21.85 -19.00 -60.00  110
;
_diffrn_measurement_device 'four-circle diffractometer'
_diffrn_measurement_device_type 'XtaLAB Synergy R, HyPix'
_diffrn_measurement_method '\w scans'
_diffrn_measurement_specimen_support 'Mitegen 50um'
_diffrn_orient_matrix_type 'CrysAlisPro convention (1999,Acta A55,543-557)'
_diffrn_orient_matrix_UB_11 -0.0341380000
_diffrn_orient_matrix_UB_12 0.0023686000
_diffrn_orient_matrix_UB_13 -0.0429880000
_diffrn_orient_matrix_UB_21 -0.0500207000
_diffrn_orient_matrix_UB_22 0.0365955000
_diffrn_orient_matrix_UB_23 0.0187024000
_diffrn_orient_matrix_UB_31 0.0321623000
_diffrn_orient_matrix_UB_32 0.0463454000
_diffrn_orient_matrix_UB_33 -0.0336404000
_diffrn_radiation_collimation 0.3
_diffrn_radiation_monochromator mirror
_diffrn_radiation_probe x-ray
_diffrn_radiation_type 'Mo K\a'
_diffrn_radiation_wavelength 0.71073
_diffrn_reflns_av_R_equivalents 0.0449
_diffrn_reflns_av_unetI/netI 0.0522
_diffrn_reflns_Laue_measured_fraction_full 0.997
_diffrn_reflns_Laue_measured_fraction_max 0.840
_diffrn_reflns_limit_h_max 13
_diffrn_reflns_limit_h_min -14
_diffrn_reflns_limit_k_max 15
_diffrn_reflns_limit_k_min -16
_diffrn_reflns_limit_l_max 12
_diffrn_reflns_limit_l_min -17
_diffrn_reflns_number 18534
_diffrn_reflns_point_group_measured_fraction_full 0.997
_diffrn_reflns_point_group_measured_fraction_max 0.840
_diffrn_reflns_theta_full 25.242
_diffrn_reflns_theta_max 29.081
_diffrn_reflns_theta_min 2.391
_diffrn_source 'micro-focus sealed X-ray tube'
_diffrn_source_current 24.0
_diffrn_source_power 1.2
_diffrn_source_target Mo
_diffrn_source_type 'Mova (Mo) X-ray Source'
_diffrn_source_voltage 50.0
_exptl_absorpt_coefficient_mu 1.279
_exptl_absorpt_correction_T_max 1.00000
_exptl_absorpt_correction_T_min 0.35053
_exptl_absorpt_correction_type multi-scan
_exptl_absorpt_process_details
;
CrysAlisPro 1.171.41.63a (Rigaku Oxford Diffraction, 2020)
Empirical absorption correction using spherical harmonics,
 implemented in SCALE3 ABSPACK scaling algorithm.
;
_exptl_crystal_colour black
_exptl_crystal_colour_primary black
_exptl_crystal_density_diffrn 1.592
_exptl_crystal_description block
_exptl_crystal_F_000 806
_exptl_crystal_size_max 0.507
_exptl_crystal_size_mid 0.211
_exptl_crystal_size_min 0.09
_refine_diff_density_max 0.490
_refine_diff_density_min -0.377
_refine_diff_density_rms 0.068
_refine_ls_extinction_method none
_refine_ls_goodness_of_fit_ref 0.911
_refine_ls_hydrogen_treatment constr
_refine_ls_matrix_type full
_refine_ls_number_parameters 372
_refine_ls_number_reflns 7331
_refine_ls_number_restraints 15
_refine_ls_restrained_S_all 0.911
_refine_ls_R_factor_all 0.0710
_refine_ls_R_factor_gt 0.0459
_refine_ls_shift/su_max 0.000
_refine_ls_shift/su_mean 0.000
_refine_ls_structure_factor_coef Fsqd
_refine_ls_weighting_details 'w=1/[\s^2^(Fo^2^)+(0.1000P)^2^] where P=(Fo^2^+2Fc^2^)/3'
_refine_ls_weighting_scheme calc
_refine_ls_wR_factor_gt 0.1373
_refine_ls_wR_factor_ref 0.1559
_reflns_Friedel_coverage 0.000
_reflns_number_gt 4815
_reflns_number_total 7331
_reflns_threshold_expression 'I > 2\s(I)'
_cod_data_source_file d1ce00253h2.cif
_cod_data_source_block 353k
_cod_depositor_comments 'Adding full bibliography for 7242434--7242480.cif.'
_cod_database_code 7242480
_shelx_shelxl_version_number 2018/3
_chemical_oxdiff_formula CHNOFNiS
_chemical_oxdiff_usercomment 20_20200608
_shelx_space_group_comment
;
The symmetry employed for this shelxl refinement is uniquely defined
by the following loop, which should always be used as a source of
symmetry information in preference to the above space-group names.
They are only intended as comments.
;
_shelx_estimated_absorpt_t_max 0.894
_shelx_estimated_absorpt_t_min 0.563
_reflns_odcompleteness_completeness 99.62
_reflns_odcompleteness_iscentric 1
_reflns_odcompleteness_theta 26.32
_olex2_refinement_description
;
1. Fixed Uiso
 At 1.2 times of:
  All C(H,H) groups, All C(H,H,H,H) groups, All N(H,H,H) groups
2. Rigid body (RIGU) restrains
 O1, C3, C4, C14
 with sigma for 1-2 distances of 0.004 and sigma for 1-3 distances of 0.004
3. Others
 Sof(H1AA)=Sof(H1AB)=Sof(C2A)=Sof(H2AA)=Sof(H2AB)=Sof(F1)=1-FVAR(1)
 Sof(H1BC)=Sof(H1BD)=Sof(C2)=Sof(H2A)=Sof(H2B)=Sof(F1A)=FVAR(1)
4.a Secondary CH2 refined with riding coordinates:
 C5(H5A,H5B), C7(H7A,H7B), C6(H6A,H6B), C3(H3A,H3B), C4(H4A,H4B), C11(H11A,
 H11B), C8(H8A,H8B), C13(H13A,H13B), C12(H12A,H12B), C14(H14A,H14B), C1(H1BC,
 H1BD), C1(H1AA,H1AB), C9(H9A,H9B), C10(H10A,H10B), C2(H2A,H2B), C2A(H2AA,H2AB)
4.b Idealised Me refined as rotating group:
 N1(H1A,H1B,H1C)
;
_olex2_exptl_crystal_mounting_method loop
_olex2_submission_special_instructions 'No special instructions were received'
_oxdiff_exptl_absorpt_empirical_details
;
Empirical correction (ABSPACK) includes:
- Absorption correction using spherical harmonics
- Frame scaling
;
_oxdiff_exptl_absorpt_empirical_full_max 5.929
_oxdiff_exptl_absorpt_empirical_full_min 0.264

loop_
_space_group_symop_operation_xyz
'x, y, z'
'-x, -y, -z'

loop_
_atom_site_label
_atom_site_type_symbol
_atom_site_fract_x
_atom_site_fract_y
_atom_site_fract_z
_atom_site_U_iso_or_equiv
_atom_site_adp_type
_atom_site_occupancy
_atom_site_site_symmetry_order
_atom_site_calc_flag
_atom_site_refinement_flags_posn
_atom_site_refinement_flags_adp
_atom_site_refinement_flags_occupancy
_atom_site_disorder_assembly
_atom_site_disorder_group
Ni1 Ni 0.16351(3) 0.40468(3) 0.49223(3) 0.05417(14) Uani 1 1 d . . . . .
S2 S -0.07792(8) 0.26641(7) 0.29624(7) 0.0625(2) Uani 1 1 d . . . . .
S4 S 0.00716(8) 0.31487(6) 0.48615(6) 0.0612(2) Uani 1 1 d . . . . .
S6 S 0.10079(8) 0.36942(7) 0.66557(6) 0.0648(2) Uani 1 1 d . . . . .
S5 S 0.22941(8) 0.43853(7) 0.31948(6) 0.0645(2) Uani 1 1 d . . . . .
S8 S 0.19638(9) 0.43768(7) 0.83979(6) 0.0674(2) Uani 1 1 d . . . . .
S3 S 0.12918(8) 0.37484(8) 0.14430(7) 0.0712(2) Uani 1 1 d . . . . .
S9 S 0.40154(8) 0.54871(8) 0.68724(7) 0.0710(2) Uani 1 1 d . . . . .
S7 S 0.31689(8) 0.49758(7) 0.49784(7) 0.0682(2) Uani 1 1 d . . . . .
S10 S 0.37476(11) 0.54777(9) 0.91704(8) 0.0895(3) Uani 1 1 d . . . . .
S1 S -0.04744(11) 0.26339(10) 0.06637(8) 0.0920(3) Uani 1 1 d . . . . .
O2 O 0.1705(2) 0.89516(19) 0.2816(2) 0.0820(6) Uani 1 1 d . . . . .
O3 O 0.2679(2) 1.06388(19) 0.3291(2) 0.0813(7) Uani 1 1 d . . . . .
N1 N 0.4474(2) 0.88855(18) 0.25506(18) 0.0570(6) Uani 1 1 d . . . . .
H1A H 0.396116 0.873859 0.214952 0.068 Uiso 1 1 calc R U . . .
H1B H 0.515601 0.919052 0.212029 0.068 Uiso 1 1 calc R U . . .
H1C H 0.403980 0.935699 0.290539 0.068 Uiso 1 1 calc R U . . .
O5 O 0.6858(2) 0.9823(2) 0.1428(2) 0.0930(8) Uani 1 1 d . . . . .
O1 O 0.3209(3) 0.80689(19) 0.1217(2) 0.0864(7) Uani 1 1 d . . . . .
O6 O 0.5898(3) 0.8190(2) 0.0789(2) 0.0929(8) Uani 1 1 d . . . . .
O4 O 0.5375(3) 1.07355(19) 0.2988(2) 0.0869(7) Uani 1 1 d . . . . .
C16 C 0.0243(3) 0.3250(2) 0.3504(2) 0.0555(7) Uani 1 1 d . . . . .
C18 C 0.2049(3) 0.4353(2) 0.7058(2) 0.0549(7) Uani 1 1 d . . . . .
C19 C 0.3001(3) 0.4892(2) 0.6336(3) 0.0587(7) Uani 1 1 d . . . . .
C17 C 0.1207(3) 0.3767(2) 0.2792(2) 0.0567(7) Uani 1 1 d . . . . .
C20 C 0.3251(3) 0.5139(2) 0.8198(3) 0.0632(7) Uani 1 1 d . . . . .
C15 C -0.0001(3) 0.2996(3) 0.1633(3) 0.0663(8) Uani 1 1 d . . . . .
C5 C 0.0898(4) 0.9806(3) 0.3188(4) 0.0909(11) Uani 1 1 d . . . . .
H5A H 0.009343 0.952635 0.358686 0.109 Uiso 1 1 calc R U . . .
H5B H 0.069674 1.043192 0.257141 0.109 Uiso 1 1 calc R U . . .
C7 C 0.3323(4) 1.1146(3) 0.3866(3) 0.0920(12) Uani 1 1 d . . . . .
H7A H 0.358606 1.059514 0.451240 0.110 Uiso 1 1 calc R U . . .
H7B H 0.274011 1.172979 0.408912 0.110 Uiso 1 1 calc R U . . .
C6 C 0.1564(4) 1.0171(4) 0.3896(4) 0.0945(12) Uani 1 1 d . . . . .
H6A H 0.099726 1.071742 0.419025 0.113 Uiso 1 1 calc R U . . .
H6B H 0.179578 0.954006 0.449869 0.113 Uiso 1 1 calc R U . . .
C3 C 0.2013(4) 0.7657(3) 0.1821(3) 0.0950(12) Uani 1 1 d . . . . .
H3A H 0.218722 0.706673 0.247233 0.114 Uiso 1 1 calc R U . . .
H3B H 0.159906 0.735557 0.138050 0.114 Uiso 1 1 calc R U . . .
C4 C 0.1156(4) 0.8579(3) 0.2118(4) 0.0933(11) Uani 1 1 d . . . . .
H4A H 0.102071 0.918478 0.146785 0.112 Uiso 1 1 calc R U . . .
H4B H 0.032281 0.832590 0.247037 0.112 Uiso 1 1 calc R U . . .
C11 C 0.7686(4) 0.9054(4) 0.0922(4) 0.1137(16) Uani 1 1 d . . . . .
H11A H 0.796649 0.839141 0.147389 0.136 Uiso 1 1 calc R U . . .
H11B H 0.844566 0.939683 0.049773 0.136 Uiso 1 1 calc R U . . .
C8 C 0.4455(5) 1.1617(3) 0.3156(4) 0.0950(13) Uani 1 1 d . . . . .
H8A H 0.421102 1.208826 0.246598 0.114 Uiso 1 1 calc R U . . .
H8B H 0.481939 1.206686 0.349045 0.114 Uiso 1 1 calc R U . . .
C13 C 0.5172(5) 0.7783(4) 0.0162(4) 0.1047(15) Uani 1 1 d . . . . .
H13A H 0.572328 0.723695 -0.014288 0.126 Uiso 1 1 calc R U . . .
H13B H 0.488844 0.839679 -0.043429 0.126 Uiso 1 1 calc R U . . .
C12 C 0.6933(5) 0.8748(4) 0.0197(4) 0.1136(16) Uani 1 1 d . . . . .
H12A H 0.662424 0.941904 -0.033000 0.136 Uiso 1 1 calc R U . . .
H12B H 0.749650 0.828038 -0.019757 0.136 Uiso 1 1 calc R U . . .
C14 C 0.4048(6) 0.7276(4) 0.0859(4) 0.1092(15) Uani 1 1 d . . . . .
H14A H 0.361366 0.694768 0.045367 0.131 Uiso 1 1 calc R U . . .
H14B H 0.432707 0.668953 0.147672 0.131 Uiso 1 1 calc R U . . .
C1 C 0.4915(5) 0.7839(3) 0.3343(3) 0.0959(13) Uani 1 1 d . . . . .
H1BC H 0.429619 0.730908 0.345090 0.115 Uiso 0.667(18) 1 calc R U P A 2
H1BD H 0.573139 0.753992 0.301414 0.115 Uiso 0.667(18) 1 calc R U P A 2
H1AA H 0.496620 0.722867 0.302913 0.115 Uiso 0.333(18) 1 calc R U P A 1
H1AB H 0.577854 0.789144 0.346692 0.115 Uiso 0.333(18) 1 calc R U P A 1
C9 C 0.6579(4) 1.1111(4) 0.2436(4) 0.1030(13) Uani 1 1 d . . . . .
H9A H 0.697956 1.139500 0.289808 0.124 Uiso 1 1 calc R U . . .
H9B H 0.644551 1.170902 0.177971 0.124 Uiso 1 1 calc R U . . .
C10 C 0.7447(4) 1.0158(4) 0.2148(4) 0.1109(15) Uani 1 1 d . . . . .
H10A H 0.829067 1.039166 0.180494 0.133 Uiso 1 1 calc R U . . .
H10B H 0.755648 0.954414 0.279827 0.133 Uiso 1 1 calc R U . . .
C2 C 0.5079(16) 0.7886(9) 0.4336(6) 0.129(6) Uani 0.667(18) 1 d . . P A 2
H2A H 0.558202 0.848846 0.427213 0.155 Uiso 0.667(18) 1 calc R U P A 2
H2B H 0.550482 0.718999 0.474322 0.155 Uiso 0.667(18) 1 calc R U P A 2
C2A C 0.4139(18) 0.7601(10) 0.4312(11) 0.070(4) Uani 0.333(18) 1 d . . P A 1
H2AA H 0.447277 0.689499 0.477661 0.084 Uiso 0.333(18) 1 calc R U P A 1
H2AB H 0.328052 0.752119 0.419545 0.084 Uiso 0.333(18) 1 calc R U P A 1
F1A F 0.4051(15) 0.8426(10) 0.4837(7) 0.137(4) Uani 0.667(18) 1 d . . P A 1
F1 F 0.372(2) 0.809(3) 0.487(2) 0.153(10) Uani 0.333(18) 1 d . . P A 2

loop_
_atom_site_aniso_label
_atom_site_aniso_U_11
_atom_site_aniso_U_22
_atom_site_aniso_U_33
_atom_site_aniso_U_23
_atom_site_aniso_U_13
_atom_site_aniso_U_12
Ni1 0.0541(2) 0.0486(2) 0.0623(3) -0.01962(17) -0.00274(18) -0.01104(17)
S2 0.0566(4) 0.0634(5) 0.0715(5) -0.0213(4) -0.0059(4) -0.0176(4)
S4 0.0608(5) 0.0621(4) 0.0618(5) -0.0183(3) 0.0008(3) -0.0197(4)
S6 0.0712(5) 0.0615(4) 0.0640(5) -0.0162(3) -0.0012(4) -0.0270(4)
S5 0.0644(5) 0.0675(5) 0.0671(5) -0.0240(4) 0.0029(4) -0.0278(4)
S8 0.0819(6) 0.0618(5) 0.0590(5) -0.0169(3) -0.0027(4) -0.0182(4)
S3 0.0678(5) 0.0880(6) 0.0638(5) -0.0286(4) 0.0034(4) -0.0269(4)
S9 0.0623(5) 0.0863(6) 0.0763(6) -0.0388(4) 0.0010(4) -0.0246(4)
S7 0.0646(5) 0.0838(6) 0.0650(5) -0.0330(4) 0.0074(4) -0.0293(4)
S10 0.1116(8) 0.0920(7) 0.0834(6) -0.0434(5) -0.0218(5) -0.0191(6)
S1 0.0910(7) 0.1220(8) 0.0812(6) -0.0441(6) -0.0115(5) -0.0354(6)
O2 0.0708(15) 0.0712(14) 0.1067(17) -0.0215(12) -0.0177(13) -0.0176(12)
O3 0.0781(17) 0.0751(15) 0.0919(17) -0.0311(12) -0.0053(13) -0.0044(13)
N1 0.0625(15) 0.0518(13) 0.0574(14) -0.0148(10) -0.0100(11) -0.0074(11)
O5 0.0605(15) 0.0936(18) 0.112(2) -0.0123(15) -0.0136(14) -0.0039(14)
O1 0.1061(19) 0.0660(14) 0.1027(18) -0.0376(13) -0.0315(14) -0.0089(13)
O6 0.101(2) 0.0965(18) 0.0710(16) -0.0287(13) -0.0015(14) 0.0175(16)
O4 0.0905(18) 0.0659(14) 0.1156(19) -0.0317(13) -0.0249(14) -0.0189(13)
C16 0.0557(17) 0.0463(14) 0.0705(18) -0.0227(12) -0.0113(13) -0.0078(12)
C18 0.0633(18) 0.0459(14) 0.0561(16) -0.0171(12) -0.0044(13) -0.0072(13)
C19 0.0548(17) 0.0566(16) 0.0719(19) -0.0287(14) -0.0075(14) -0.0082(13)
C17 0.0568(17) 0.0563(16) 0.0603(17) -0.0199(13) -0.0061(13) -0.0112(13)
C20 0.0664(19) 0.0543(16) 0.074(2) -0.0276(14) -0.0101(15) -0.0010(14)
C15 0.0604(19) 0.0698(19) 0.073(2) -0.0247(15) -0.0067(15) -0.0128(15)
C5 0.066(2) 0.079(2) 0.120(3) -0.028(2) 0.005(2) -0.0042(19)
C7 0.119(3) 0.076(2) 0.094(3) -0.046(2) -0.024(2) 0.007(2)
C6 0.081(3) 0.095(3) 0.099(3) -0.031(2) -0.001(2) 0.007(2)
C3 0.108(3) 0.073(2) 0.122(3) -0.030(2) -0.030(2) -0.044(2)
C4 0.085(3) 0.079(2) 0.117(3) -0.013(2) -0.022(2) -0.033(2)
C11 0.062(2) 0.113(3) 0.128(4) -0.003(3) 0.015(2) 0.009(2)
C8 0.134(4) 0.066(2) 0.102(3) -0.039(2) -0.033(3) -0.014(2)
C13 0.128(4) 0.116(3) 0.085(3) -0.064(3) -0.028(3) 0.031(3)
C12 0.105(4) 0.122(4) 0.087(3) -0.024(3) 0.004(3) 0.037(3)
C14 0.149(4) 0.092(3) 0.106(3) -0.056(3) -0.034(3) 0.005(3)
C1 0.125(4) 0.072(2) 0.076(3) -0.0093(19) -0.014(3) 0.012(2)
C9 0.094(3) 0.094(3) 0.135(3) -0.024(2) -0.038(3) -0.044(3)
C10 0.062(2) 0.116(3) 0.146(4) -0.005(3) -0.034(3) -0.029(2)
C2 0.181(14) 0.096(6) 0.095(6) -0.020(4) -0.051(6) 0.055(8)
C2A 0.076(11) 0.062(7) 0.063(8) -0.007(5) -0.011(6) -0.004(6)
F1A 0.231(12) 0.109(5) 0.067(4) -0.029(4) -0.046(5) 0.029(6)
F1 0.124(11) 0.147(19) 0.123(13) 0.020(11) 0.021(9) 0.018(11)

loop_
_atom_type_symbol
_atom_type_description
_atom_type_scat_dispersion_real
_atom_type_scat_dispersion_imag
_atom_type_scat_source
C C 0.0033 0.0016 'International Tables Vol C Tables 4.2.6.8 and 6.1.1.4'
H H 0.0000 0.0000 'International Tables Vol C Tables 4.2.6.8 and 6.1.1.4'
F F 0.0171 0.0103 'International Tables Vol C Tables 4.2.6.8 and 6.1.1.4'
N N 0.0061 0.0033 'International Tables Vol C Tables 4.2.6.8 and 6.1.1.4'
Ni Ni 0.3393 1.1124 'International Tables Vol C Tables 4.2.6.8 and 6.1.1.4'
O O 0.0106 0.0060 'International Tables Vol C Tables 4.2.6.8 and 6.1.1.4'
S S 0.1246 0.1234 'International Tables Vol C Tables 4.2.6.8 and 6.1.1.4'

loop_
_geom_angle_atom_site_label_1
_geom_angle_atom_site_label_2
_geom_angle_atom_site_label_3
_geom_angle
_geom_angle_site_symmetry_1
_geom_angle_site_symmetry_3
_geom_angle_publ_flag
S6 Ni1 S4 87.26(3) . . ?
S6 Ni1 S7 92.69(3) . . ?
S5 Ni1 S4 93.25(3) . . ?
S5 Ni1 S6 179.03(4) . . ?
S5 Ni1 S7 86.81(3) . . ?
S7 Ni1 S4 178.79(3) . . ?
C15 S2 C16 97.42(14) . . ?
C16 S4 Ni1 101.78(10) . . ?
C18 S6 Ni1 102.60(10) . . ?
C17 S5 Ni1 101.68(10) . . ?
C20 S8 C18 97.29(14) . . ?
C15 S3 C17 97.54(14) . . ?
C20 S9 C19 97.16(15) . . ?
C19 S7 Ni1 102.37(10) . . ?
C4 O2 C5 113.1(3) . . ?
C6 O3 C7 113.8(3) . . ?
H1A N1 H1B 109.5 . . ?
H1A N1 H1C 109.5 . . ?
H1B N1 H1C 109.5 . . ?
C1 N1 H1A 109.5 . . ?
C1 N1 H1B 109.5 . . ?
C1 N1 H1C 109.5 . . ?
C10 O5 C11 113.7(3) . . ?
C14 O1 C3 113.2(3) . . ?
C12 O6 C13 115.1(3) . . ?
C8 O4 C9 112.3(3) . . ?
S4 C16 S2 122.47(17) . . ?
C17 C16 S2 116.0(2) . . ?
C17 C16 S4 121.5(2) . . ?
S6 C18 S8 122.84(17) . . ?
C19 C18 S6 121.1(2) . . ?
C19 C18 S8 116.0(2) . . ?
S7 C19 S9 122.88(18) . . ?
C18 C19 S9 116.0(2) . . ?
C18 C19 S7 121.2(2) . . ?
S5 C17 S3 122.29(17) . . ?
C16 C17 S5 121.8(2) . . ?
C16 C17 S3 115.9(2) . . ?
S8 C20 S9 113.53(17) . . ?
S10 C20 S8 124.0(2) . . ?
S10 C20 S9 122.46(19) . . ?
S3 C15 S2 113.03(17) . . ?
S1 C15 S2 122.77(18) . . ?
S1 C15 S3 124.19(19) . . ?
O2 C5 H5A 109.8 . . ?
O2 C5 H5B 109.8 . . ?
O2 C5 C6 109.5(3) . . ?
H5A C5 H5B 108.2 . . ?
C6 C5 H5A 109.8 . . ?
C6 C5 H5B 109.8 . . ?
O3 C7 H7A 109.9 . . ?
O3 C7 H7B 109.9 . . ?
O3 C7 C8 109.1(3) . . ?
H7A C7 H7B 108.3 . . ?
C8 C7 H7A 109.9 . . ?
C8 C7 H7B 109.9 . . ?
O3 C6 C5 109.1(3) . . ?
O3 C6 H6A 109.9 . . ?
O3 C6 H6B 109.9 . . ?
C5 C6 H6A 109.9 . . ?
C5 C6 H6B 109.9 . . ?
H6A C6 H6B 108.3 . . ?
O1 C3 H3A 109.9 . . ?
O1 C3 H3B 109.9 . . ?
O1 C3 C4 109.1(3) . . ?
H3A C3 H3B 108.3 . . ?
C4 C3 H3A 109.9 . . ?
C4 C3 H3B 109.9 . . ?
O2 C4 C3 109.8(3) . . ?
O2 C4 H4A 109.7 . . ?
O2 C4 H4B 109.7 . . ?
C3 C4 H4A 109.7 . . ?
C3 C4 H4B 109.7 . . ?
H4A C4 H4B 108.2 . . ?
O5 C11 H11A 110.1 . . ?
O5 C11 H11B 110.1 . . ?
O5 C11 C12 108.2(3) . . ?
H11A C11 H11B 108.4 . . ?
C12 C11 H11A 110.1 . . ?
C12 C11 H11B 110.1 . . ?
O4 C8 C7 108.6(3) . . ?
O4 C8 H8A 110.0 . . ?
O4 C8 H8B 110.0 . . ?
C7 C8 H8A 110.0 . . ?
C7 C8 H8B 110.0 . . ?
H8A C8 H8B 108.3 . . ?
O6 C13 H13A 109.6 . . ?
O6 C13 H13B 109.6 . . ?
O6 C13 C14 110.1(3) . . ?
H13A C13 H13B 108.1 . . ?
C14 C13 H13A 109.6 . . ?
C14 C13 H13B 109.6 . . ?
O6 C12 C11 111.3(4) . . ?
O6 C12 H12A 109.4 . . ?
O6 C12 H12B 109.4 . . ?
C11 C12 H12A 109.4 . . ?
C11 C12 H12B 109.4 . . ?
H12A C12 H12B 108.0 . . ?
O1 C14 C13 109.9(4) . . ?
O1 C14 H14A 109.7 . . ?
O1 C14 H14B 109.7 . . ?
C13 C14 H14A 109.7 . . ?
C13 C14 H14B 109.7 . . ?
H14A C14 H14B 108.2 . . ?
N1 C1 H1BC 107.8 . . ?
N1 C1 H1BD 107.8 . . ?
N1 C1 H1AA 108.8 . . ?
N1 C1 H1AB 108.8 . . ?
H1BC C1 H1BD 107.2 . . ?
H1AA C1 H1AB 107.7 . . ?
C2 C1 N1 118.0(5) . . ?
C2 C1 H1BC 107.8 . . ?
C2 C1 H1BD 107.8 . . ?
C2A C1 N1 114.0(7) . . ?
C2A C1 H1AA 108.8 . . ?
C2A C1 H1AB 108.8 . . ?
O4 C9 H9A 109.8 . . ?
O4 C9 H9B 109.8 . . ?
O4 C9 C10 109.3(3) . . ?
H9A C9 H9B 108.3 . . ?
C10 C9 H9A 109.8 . . ?
C10 C9 H9B 109.8 . . ?
O5 C10 C9 107.4(3) . . ?
O5 C10 H10A 110.2 . . ?
O5 C10 H10B 110.2 . . ?
C9 C10 H10A 110.2 . . ?
C9 C10 H10B 110.2 . . ?
H10A C10 H10B 108.5 . . ?
C1 C2 H2A 111.1 . . ?
C1 C2 H2B 111.1 . . ?
C1 C2 F1 103.1(14) . . ?
H2A C2 H2B 109.1 . . ?
F1 C2 H2A 111.1 . . ?
F1 C2 H2B 111.1 . . ?
C1 C2A H2AA 109.1 . . ?
C1 C2A H2AB 109.1 . . ?
C1 C2A F1A 112.3(10) . . ?
H2AA C2A H2AB 107.9 . . ?
F1A C2A H2AA 109.1 . . ?
F1A C2A H2AB 109.1 . . ?

loop_
_geom_bond_atom_site_label_1
_geom_bond_atom_site_label_2
_geom_bond_distance
_geom_bond_site_symmetry_2
_geom_bond_publ_flag
Ni1 S4 2.1685(8) . ?
Ni1 S6 2.1652(8) . ?
Ni1 S5 2.1645(8) . ?
Ni1 S7 2.1658(8) . ?
S2 C16 1.746(3) . ?
S2 C15 1.735(3) . ?
S4 C16 1.713(3) . ?
S6 C18 1.713(3) . ?
S5 C17 1.716(3) . ?
S8 C18 1.742(3) . ?
S8 C20 1.723(3) . ?
S3 C17 1.752(3) . ?
S3 C15 1.722(3) . ?
S9 C19 1.743(3) . ?
S9 C20 1.726(3) . ?
S7 C19 1.719(3) . ?
S10 C20 1.645(3) . ?
S1 C15 1.645(3) . ?
O2 C5 1.425(4) . ?
O2 C4 1.386(4) . ?
O3 C7 1.430(4) . ?
O3 C6 1.400(4) . ?
N1 H1A 0.8900 . ?
N1 H1B 0.8900 . ?
N1 H1C 0.8900 . ?
N1 C1 1.479(4) . ?
O5 C11 1.443(5) . ?
O5 C10 1.406(5) . ?
O1 C3 1.444(4) . ?
O1 C14 1.372(5) . ?
O6 C13 1.456(5) . ?
O6 C12 1.376(6) . ?
O4 C8 1.409(5) . ?
O4 C9 1.419(5) . ?
C16 C17 1.351(4) . ?
C18 C19 1.358(4) . ?
C5 H5A 0.9700 . ?
C5 H5B 0.9700 . ?
C5 C6 1.466(5) . ?
C7 H7A 0.9700 . ?
C7 H7B 0.9700 . ?
C7 C8 1.459(6) . ?
C6 H6A 0.9700 . ?
C6 H6B 0.9700 . ?
C3 H3A 0.9700 . ?
C3 H3B 0.9700 . ?
C3 C4 1.472(6) . ?
C4 H4A 0.9700 . ?
C4 H4B 0.9700 . ?
C11 H11A 0.9700 . ?
C11 H11B 0.9700 . ?
C11 C12 1.503(7) . ?
C8 H8A 0.9700 . ?
C8 H8B 0.9700 . ?
C13 H13A 0.9700 . ?
C13 H13B 0.9700 . ?
C13 C14 1.463(6) . ?
C12 H12A 0.9700 . ?
C12 H12B 0.9700 . ?
C14 H14A 0.9700 . ?
C14 H14B 0.9700 . ?
C1 H1BC 0.9700 . ?
C1 H1BD 0.9700 . ?
C1 H1AA 0.9700 . ?
C1 H1AB 0.9700 . ?
C1 C2 1.356(11) . ?
C1 C2A 1.355(15) . ?
C9 H9A 0.9700 . ?
C9 H9B 0.9700 . ?
C9 C10 1.503(6) . ?
C10 H10A 0.9700 . ?
C10 H10B 0.9700 . ?
C2 H2A 0.9700 . ?
C2 H2B 0.9700 . ?
C2 F1 1.50(3) . ?
C2A H2AA 0.9700 . ?
C2A H2AB 0.9700 . ?
C2A F1A 1.398(19) . ?

loop_
_geom_torsion_atom_site_label_1
_geom_torsion_atom_site_label_2
_geom_torsion_atom_site_label_3
_geom_torsion_atom_site_label_4
_geom_torsion
_geom_torsion_site_symmetry_1
_geom_torsion_site_symmetry_2
_geom_torsion_site_symmetry_3
_geom_torsion_site_symmetry_4
_geom_torsion_publ_flag
Ni1 S4 C16 S2 -179.98(15) . . . . ?
Ni1 S4 C16 C17 1.8(3) . . . . ?
Ni1 S6 C18 S8 178.33(16) . . . . ?
Ni1 S6 C18 C19 -1.8(3) . . . . ?
Ni1 S5 C17 S3 -178.47(17) . . . . ?
Ni1 S5 C17 C16 0.5(3) . . . . ?
Ni1 S7 C19 S9 179.05(16) . . . . ?
Ni1 S7 C19 C18 -1.3(3) . . . . ?
S2 C16 C17 S5 179.98(16) . . . . ?
S2 C16 C17 S3 -0.9(3) . . . . ?
S4 C16 C17 S5 -1.7(4) . . . . ?
S4 C16 C17 S3 177.38(16) . . . . ?
S6 C18 C19 S9 -178.10(16) . . . . ?
S6 C18 C19 S7 2.2(4) . . . . ?
S8 C18 C19 S9 1.8(3) . . . . ?
S8 C18 C19 S7 -177.91(17) . . . . ?
O2 C5 C6 O3 63.3(4) . . . . ?
O3 C7 C8 O4 -68.9(4) . . . . ?
N1 C1 C2 F1 70.5(15) . . . . ?
N1 C1 C2A F1A -60.7(15) . . . . ?
O5 C11 C12 O6 -63.8(5) . . . . ?
O1 C3 C4 O2 -64.1(4) . . . . ?
O6 C13 C14 O1 64.5(5) . . . . ?
O4 C9 C10 O5 62.9(4) . . . . ?
C16 S2 C15 S3 -2.4(2) . . . . ?
C16 S2 C15 S1 178.2(2) . . . . ?
C18 S8 C20 S9 -1.2(2) . . . . ?
C18 S8 C20 S10 -179.5(2) . . . . ?
C19 S9 C20 S8 2.0(2) . . . . ?
C19 S9 C20 S10 -179.7(2) . . . . ?
C17 S3 C15 S2 2.0(2) . . . . ?
C17 S3 C15 S1 -178.7(2) . . . . ?
C20 S8 C18 S6 179.56(19) . . . . ?
C20 S8 C18 C19 -0.3(3) . . . . ?
C20 S9 C19 S7 177.4(2) . . . . ?
C20 S9 C19 C18 -2.3(3) . . . . ?
C15 S2 C16 S4 -176.3(2) . . . . ?
C15 S2 C16 C17 2.0(3) . . . . ?
C15 S3 C17 S5 178.4(2) . . . . ?
C15 S3 C17 C16 -0.7(3) . . . . ?
C5 O2 C4 C3 -176.8(3) . . . . ?
C7 O3 C6 C5 172.8(3) . . . . ?
C6 O3 C7 C8 -179.3(3) . . . . ?
C3 O1 C14 C13 174.1(3) . . . . ?
C4 O2 C5 C6 -178.5(3) . . . . ?
C11 O5 C10 C9 169.2(3) . . . . ?
C8 O4 C9 C10 -172.2(3) . . . . ?
C13 O6 C12 C11 -175.4(3) . . . . ?
C12 O6 C13 C14 -176.1(3) . . . . ?
C14 O1 C3 C4 -177.0(3) . . . . ?
C9 O4 C8 C7 -171.5(3) . . . . ?
C10 O5 C11 C12 178.8(4) . . . . ?
